data_4518694
loop_
_publ_author_name
'Liu, Yawei'
'Li, Yanzhong'
'Wen, Yue'
'Su, Xianlong'
'Xu, Ming'
'Feng, Wei'
'Liu, Qian'
'Li, Fuyou'

_publ_section_title
;
 Significantly Enhanced Afterglow Brightness via Intramolecular Energy
 Transfer
;
_journal_name_full 'ACS Materials Letters'
_journal_page_first 713
_journal_page_last 720
_journal_paper_doi 10.1021/acsmaterialslett.1c00183
_journal_year 2021
_chemical_formula_sum 'C18 H19 N O S'
_chemical_formula_weight 297.40
_space_group_crystal_system monoclinic
_space_group_IT_number 14
_space_group_name_Hall '-P 2yn'
_space_group_name_H-M_alt 'P 1 21/n 1'
_atom_sites_solution_hydrogens geom
_audit_creation_method SHELXL-2016/6
_cell_angle_alpha 90
_cell_angle_beta 96.039(6)
_cell_angle_gamma 90
_cell_formula_units_Z 4
_cell_length_a 9.8320(16)
_cell_length_b 8.4802(11)
_cell_length_c 18.522(3)
_cell_measurement_reflns_used 905
_cell_measurement_temperature 173(2)
_cell_measurement_theta_max 30.79
_cell_measurement_theta_min 4.18
_cell_volume 1535.7(4)
_computing_cell_refinement 'Bruker SAINT'
_computing_data_collection 'Bruker APEX2'
_computing_data_reduction 'Bruker SAINT'
_computing_molecular_graphics 'Bruker SHELXTL'
_computing_publication_material 'Bruker SHELXTL'
_computing_structure_refinement 'SHELXL-2016/6 (Sheldrick, 2016)'
_computing_structure_solution 'SHELXT 2014/5 (Sheldrick, 2014)'
_diffrn_ambient_temperature 173(2)
_diffrn_measured_fraction_theta_full 0.999
_diffrn_measured_fraction_theta_max 0.999
_diffrn_measurement_device_type 'Bruker APEX-II CCD'
_diffrn_measurement_method '\f and \w scans'
_diffrn_radiation_type GaK\a
_diffrn_radiation_wavelength 1.34138
_diffrn_reflns_av_R_equivalents 0.0490
_diffrn_reflns_av_unetI/netI 0.0303
_diffrn_reflns_Laue_measured_fraction_full 0.999
_diffrn_reflns_Laue_measured_fraction_max 0.999
_diffrn_reflns_limit_h_max 12
_diffrn_reflns_limit_h_min -12
_diffrn_reflns_limit_k_max 10
_diffrn_reflns_limit_k_min -10
_diffrn_reflns_limit_l_max 23
_diffrn_reflns_limit_l_min -23
_diffrn_reflns_number 22623
_diffrn_reflns_point_group_measured_fraction_full 0.999
_diffrn_reflns_point_group_measured_fraction_max 0.999
_diffrn_reflns_theta_full 53.594
_diffrn_reflns_theta_max 56.495
_diffrn_reflns_theta_min 4.255
_exptl_absorpt_coefficient_mu 1.208
_exptl_absorpt_correction_T_max 0.751
_exptl_absorpt_correction_T_min 0.561
_exptl_absorpt_correction_type multi-scan
_exptl_absorpt_process_details sadabs
_exptl_crystal_colour colourless
_exptl_crystal_density_diffrn 1.286
_exptl_crystal_description block
_exptl_crystal_F_000 632
_exptl_crystal_size_max 0.180
_exptl_crystal_size_mid 0.120
_exptl_crystal_size_min 0.070
_refine_diff_density_max 0.229
_refine_diff_density_min -0.304
_refine_diff_density_rms 0.037
_refine_ls_extinction_method none
_refine_ls_goodness_of_fit_ref 1.049
_refine_ls_hydrogen_treatment constr
_refine_ls_matrix_type full
_refine_ls_number_parameters 192
_refine_ls_number_reflns 3084
_refine_ls_number_restraints 0
_refine_ls_restrained_S_all 1.049
_refine_ls_R_factor_all 0.0364
_refine_ls_R_factor_gt 0.0324
_refine_ls_shift/su_max 0.000
_refine_ls_shift/su_mean 0.000
_refine_ls_structure_factor_coef Fsqd
_refine_ls_weighting_details 'w=1/[\s^2^(Fo^2^)+(0.0372P)^2^+0.5728P] where P=(Fo^2^+2Fc^2^)/3'
_refine_ls_weighting_scheme calc
_refine_ls_wR_factor_gt 0.0850
_refine_ls_wR_factor_ref 0.0883
_reflns_Friedel_coverage 0.000
_reflns_number_gt 2780
_reflns_number_total 3084
_reflns_threshold_expression 'I > 2\s(I)'
_cod_data_source_file tz1c00183_si_004.cif
_cod_data_source_block ga_200430a_0m_a
_cod_original_sg_symbol_H-M 'P 21/n'
_cod_database_code 4518694
_shelx_shelxl_version_number 2016/6
_shelx_space_group_comment
; 
The symmetry employed for this shelxl refinement is uniquely defined 
by the following loop, which should always be used as a source of 
symmetry information in preference to the above space-group names. 
They are only intended as comments. 
;
_shelx_estimated_absorpt_t_min 0.812
_shelx_estimated_absorpt_t_max 0.920

loop_
_space_group_symop_operation_xyz
'x, y, z'
'-x+1/2, y+1/2, -z+1/2'
'-x, -y, -z'
'x-1/2, -y-1/2, z-1/2'

loop_
_atom_site_label
_atom_site_type_symbol
_atom_site_fract_x
_atom_site_fract_y
_atom_site_fract_z
_atom_site_U_iso_or_equiv
_atom_site_adp_type
_atom_site_occupancy
_atom_site_site_symmetry_order
_atom_site_calc_flag
_atom_site_refinement_flags_posn
_atom_site_refinement_flags_adp
_atom_site_refinement_flags_occupancy
_atom_site_disorder_assembly
_atom_site_disorder_group
S1 S 0.66999(4) 0.34173(4) 0.44399(2) 0.03685(12) Uani 1 1 d . . . . .
O1 O 0.47225(10) 0.43896(11) 0.30692(5) 0.0332(2) Uani 1 1 d . . . . .
N1 N 0.90595(13) 0.98963(15) 0.59321(7) 0.0418(3) Uani 1 1 d . . . . .
C1 C 0.54220(13) 0.70165(15) 0.30078(6) 0.0260(3) Uani 1 1 d . . . . .
C2 C 0.65831(13) 0.79046(15) 0.29053(7) 0.0285(3) Uani 1 1 d . . . . .
H2 H 0.744409 0.760913 0.314885 0.034 Uiso 1 1 calc R U . . .
C3 C 0.64959(15) 0.92080(16) 0.24542(7) 0.0344(3) Uani 1 1 d . . . . .
H3 H 0.729588 0.979487 0.238684 0.041 Uiso 1 1 calc R U . . .
C4 C 0.52428(16) 0.96614(17) 0.20993(8) 0.0386(3) Uani 1 1 d . . . . .
H4 H 0.518292 1.055560 0.178868 0.046 Uiso 1 1 calc R U . . .
C5 C 0.40831(15) 0.88038(18) 0.22009(8) 0.0391(3) Uani 1 1 d . . . . .
H5 H 0.322229 0.912070 0.196431 0.047 Uiso 1 1 calc R U . . .
C6 C 0.41664(14) 0.74844(16) 0.26453(7) 0.0327(3) Uani 1 1 d . . . . .
H6 H 0.336472 0.689339 0.270421 0.039 Uiso 1 1 calc R U . . .
C7 C 0.55299(13) 0.55387(15) 0.34333(7) 0.0268(3) Uani 1 1 d . . . . .
C8 C 0.63622(13) 0.52968(15) 0.40499(7) 0.0282(3) Uani 1 1 d . . . . .
C9 C 0.58467(17) 0.22115(17) 0.37355(8) 0.0417(4) Uani 1 1 d . . . . .
H9A H 0.642808 0.209808 0.333343 0.050 Uiso 1 1 calc R U . . .
H9B H 0.567972 0.114797 0.392824 0.050 Uiso 1 1 calc R U . . .
C10 C 0.45010(16) 0.29740(17) 0.34581(8) 0.0395(3) Uani 1 1 d . . . . .
H10A H 0.395329 0.222897 0.313469 0.047 Uiso 1 1 calc R U . . .
H10B H 0.397837 0.321978 0.387264 0.047 Uiso 1 1 calc R U . . .
C11 C 0.70775(13) 0.65568(15) 0.44950(6) 0.0272(3) Uani 1 1 d . . . . .
C12 C 0.64007(13) 0.79044(16) 0.46993(7) 0.0287(3) Uani 1 1 d . . . . .
H12 H 0.546999 0.805873 0.451813 0.034 Uiso 1 1 calc R U . . .
C13 C 0.70480(14) 0.90226(16) 0.51585(7) 0.0299(3) Uani 1 1 d . . . . .
H13 H 0.655846 0.993494 0.527882 0.036 Uiso 1 1 calc R U . . .
C14 C 0.84252(14) 0.88326(16) 0.54523(7) 0.0296(3) Uani 1 1 d . . . . .
C15 C 0.91132(14) 0.74922(16) 0.52328(7) 0.0332(3) Uani 1 1 d . . . . .
H15 H 1.004833 0.733899 0.540529 0.040 Uiso 1 1 calc R U . . .
C16 C 0.84528(14) 0.63941(16) 0.47707(7) 0.0325(3) Uani 1 1 d . . . . .
H16 H 0.894716 0.549807 0.463498 0.039 Uiso 1 1 calc R U . . .
C17 C 0.8327(2) 1.1195(2) 0.61973(9) 0.0517(4) Uani 1 1 d . . . . .
H17A H 0.810701 1.195804 0.580491 0.078 Uiso 1 1 calc R U . . .
H17B H 0.889397 1.170577 0.659760 0.078 Uiso 1 1 calc R U . . .
H17C H 0.747971 1.081203 0.637119 0.078 Uiso 1 1 calc R U . . .
C18 C 1.04797(16) 0.96763(19) 0.62173(8) 0.0417(4) Uani 1 1 d . . . . .
H18A H 1.059930 0.862002 0.642903 0.063 Uiso 1 1 calc R U . . .
H18B H 1.073401 1.046990 0.659191 0.063 Uiso 1 1 calc R U . . .
H18C H 1.106431 0.979065 0.582333 0.063 Uiso 1 1 calc R U . . .

loop_
_atom_site_aniso_label
_atom_site_aniso_U_11
_atom_site_aniso_U_22
_atom_site_aniso_U_33
_atom_site_aniso_U_23
_atom_site_aniso_U_13
_atom_site_aniso_U_12
S1 0.0420(2) 0.02958(19) 0.0362(2) 0.00645(13) -0.00888(15) 0.00030(14)
O1 0.0400(5) 0.0273(5) 0.0300(5) 0.0033(4) -0.0073(4) -0.0080(4)
N1 0.0420(7) 0.0371(7) 0.0433(7) -0.0098(5) -0.0094(5) -0.0014(5)
C1 0.0296(6) 0.0255(6) 0.0222(5) -0.0027(5) -0.0001(5) 0.0004(5)
C2 0.0296(6) 0.0272(6) 0.0278(6) -0.0020(5) -0.0011(5) -0.0004(5)
C3 0.0403(8) 0.0278(7) 0.0351(7) -0.0004(5) 0.0043(6) -0.0049(6)
C4 0.0516(9) 0.0271(7) 0.0359(7) 0.0062(6) -0.0012(6) 0.0022(6)
C5 0.0378(8) 0.0365(8) 0.0407(8) 0.0056(6) -0.0073(6) 0.0070(6)
C6 0.0286(7) 0.0338(7) 0.0347(7) 0.0014(6) -0.0009(5) 0.0007(5)
C7 0.0278(6) 0.0255(6) 0.0267(6) -0.0019(5) 0.0001(5) -0.0021(5)
C8 0.0296(6) 0.0273(6) 0.0272(6) 0.0011(5) 0.0007(5) 0.0011(5)
C9 0.0505(9) 0.0265(7) 0.0456(8) 0.0026(6) -0.0073(7) -0.0035(6)
C10 0.0435(8) 0.0311(7) 0.0412(8) 0.0081(6) -0.0074(6) -0.0111(6)
C11 0.0289(6) 0.0293(6) 0.0224(6) 0.0015(5) -0.0020(5) 0.0005(5)
C12 0.0267(6) 0.0342(7) 0.0246(6) 0.0014(5) 0.0000(5) 0.0031(5)
C13 0.0330(7) 0.0300(6) 0.0264(6) -0.0002(5) 0.0026(5) 0.0046(5)
C14 0.0345(7) 0.0306(7) 0.0231(6) 0.0019(5) -0.0002(5) -0.0025(5)
C15 0.0291(7) 0.0360(7) 0.0325(7) 0.0007(6) -0.0064(5) 0.0022(6)
C16 0.0318(7) 0.0319(7) 0.0323(7) -0.0016(5) -0.0032(5) 0.0064(5)
C17 0.0629(11) 0.0471(9) 0.0418(8) -0.0177(7) -0.0105(8) 0.0054(8)
C18 0.0416(8) 0.0443(8) 0.0365(7) 0.0016(6) -0.0092(6) -0.0107(7)

loop_
_atom_type_symbol
_atom_type_description
_atom_type_scat_dispersion_real
_atom_type_scat_dispersion_imag
_atom_type_scat_source
C C 0.0137 0.0067 'International Tables Vol C Tables 4.2.6.8 and 6.1.1.4'
H H 0.0000 0.0000 'International Tables Vol C Tables 4.2.6.8 and 6.1.1.4'
N N 0.0241 0.0134 'International Tables Vol C Tables 4.2.6.8 and 6.1.1.4'
O O 0.0389 0.0241 'International Tables Vol C Tables 4.2.6.8 and 6.1.1.4'
S S 0.2925 0.4295 'International Tables Vol C Tables 4.2.6.8 and 6.1.1.4'

loop_
_geom_angle_atom_site_label_1
_geom_angle_atom_site_label_2
_geom_angle_atom_site_label_3
_geom_angle
_geom_angle_site_symmetry_1
_geom_angle_site_symmetry_3
_geom_angle_publ_flag
C8 S1 C9 99.41(6) . . ?
C7 O1 C10 117.08(10) . . ?
C14 N1 C17 121.25(13) . . ?
C14 N1 C18 120.41(13) . . ?
C17 N1 C18 118.24(12) . . ?
C2 C1 C6 118.31(12) . . ?
C2 C1 C7 121.04(11) . . ?
C6 C1 C7 120.43(12) . . ?
C3 C2 C1 120.89(12) . . ?
C3 C2 H2 119.6 . . ?
C1 C2 H2 119.6 . . ?
C2 C3 C4 120.19(13) . . ?
C2 C3 H3 119.9 . . ?
C4 C3 H3 119.9 . . ?
C5 C4 C3 119.59(13) . . ?
C5 C4 H4 120.2 . . ?
C3 C4 H4 120.2 . . ?
C4 C5 C6 120.50(13) . . ?
C4 C5 H5 119.8 . . ?
C6 C5 H5 119.8 . . ?
C5 C6 C1 120.52(13) . . ?
C5 C6 H6 119.7 . . ?
C1 C6 H6 119.7 . . ?
C8 C7 O1 124.77(12) . . ?
C8 C7 C1 125.70(12) . . ?
O1 C7 C1 109.34(10) . . ?
C7 C8 C11 124.87(12) . . ?
C7 C8 S1 123.68(10) . . ?
C11 C8 S1 111.43(9) . . ?
C10 C9 S1 109.17(11) . . ?
C10 C9 H9A 109.8 . . ?
S1 C9 H9A 109.8 . . ?
C10 C9 H9B 109.8 . . ?
S1 C9 H9B 109.8 . . ?
H9A C9 H9B 108.3 . . ?
O1 C10 C9 110.86(12) . . ?
O1 C10 H10A 109.5 . . ?
C9 C10 H10A 109.5 . . ?
O1 C10 H10B 109.5 . . ?
C9 C10 H10B 109.5 . . ?
H10A C10 H10B 108.1 . . ?
C12 C11 C16 116.85(12) . . ?
C12 C11 C8 122.00(12) . . ?
C16 C11 C8 121.02(12) . . ?
C13 C12 C11 121.78(12) . . ?
C13 C12 H12 119.1 . . ?
C11 C12 H12 119.1 . . ?
C12 C13 C14 121.22(12) . . ?
C12 C13 H13 119.4 . . ?
C14 C13 H13 119.4 . . ?
N1 C14 C15 121.37(12) . . ?
N1 C14 C13 121.78(13) . . ?
C15 C14 C13 116.85(12) . . ?
C16 C15 C14 121.07(12) . . ?
C16 C15 H15 119.5 . . ?
C14 C15 H15 119.5 . . ?
C15 C16 C11 122.18(12) . . ?
C15 C16 H16 118.9 . . ?
C11 C16 H16 118.9 . . ?
N1 C17 H17A 109.5 . . ?
N1 C17 H17B 109.5 . . ?
H17A C17 H17B 109.5 . . ?
N1 C17 H17C 109.5 . . ?
H17A C17 H17C 109.5 . . ?
H17B C17 H17C 109.5 . . ?
N1 C18 H18A 109.5 . . ?
N1 C18 H18B 109.5 . . ?
H18A C18 H18B 109.5 . . ?
N1 C18 H18C 109.5 . . ?
H18A C18 H18C 109.5 . . ?
H18B C18 H18C 109.5 . . ?

loop_
_geom_bond_atom_site_label_1
_geom_bond_atom_site_label_2
_geom_bond_distance
_geom_bond_site_symmetry_2
_geom_bond_publ_flag
S1 C8 1.7669(13) . ?
S1 C9 1.7947(15) . ?
O1 C7 1.3864(15) . ?
O1 C10 1.4284(16) . ?
N1 C14 1.3695(18) . ?
N1 C17 1.431(2) . ?
N1 C18 1.4521(19) . ?
C1 C2 1.3972(18) . ?
C1 C6 1.3992(18) . ?
C1 C7 1.4783(17) . ?
C2 C3 1.3828(19) . ?
C2 H2 0.9500 . ?
C3 C4 1.388(2) . ?
C3 H3 0.9500 . ?
C4 C5 1.382(2) . ?
C4 H4 0.9500 . ?
C5 C6 1.386(2) . ?
C5 H5 0.9500 . ?
C6 H6 0.9500 . ?
C7 C8 1.3488(18) . ?
C8 C11 1.4813(18) . ?
C9 C10 1.513(2) . ?
C9 H9A 0.9900 . ?
C9 H9B 0.9900 . ?
C10 H10A 0.9900 . ?
C10 H10B 0.9900 . ?
C11 C12 1.3945(18) . ?
C11 C16 1.4010(19) . ?
C12 C13 1.3834(19) . ?
C12 H12 0.9500 . ?
C13 C14 1.4143(19) . ?
C13 H13 0.9500 . ?
C14 C15 1.4045(19) . ?
C15 C16 1.3800(19) . ?
C15 H15 0.9500 . ?
C16 H16 0.9500 . ?
C17 H17A 0.9800 . ?
C17 H17B 0.9800 . ?
C17 H17C 0.9800 . ?
C18 H18A 0.9800 . ?
C18 H18B 0.9800 . ?
C18 H18C 0.9800 . ?
